data_4349219
loop_
_publ_author_name
'Ren, Wenshan'
'Gu, Defa'

_publ_section_title
;
 An Azobenzenyl Anion Radical Complex of Magnesium: Synthesis, Structure,
 and Reactivity Studies.
;
_journal_issue 22
_journal_name_full 'Inorganic chemistry'
_journal_page_first 11962
_journal_page_last 11970
_journal_paper_doi 10.1021/acs.inorgchem.6b02114
_journal_volume 55
_journal_year 2016
_chemical_absolute_configuration n
_chemical_formula_moiety 'C29 H41 Mg N5'
_chemical_formula_sum 'C29 H41 Mg N5'
_chemical_formula_weight 483.98
_space_group_crystal_system orthorhombic
_space_group_IT_number 19
_space_group_name_Hall 'P 2ac 2ab'
_space_group_name_H-M_alt 'P 21 21 21'
_atom_sites_solution_hydrogens geom
_atom_sites_solution_primary iterative
_audit_creation_date 2016-05-21
_audit_creation_method
;
Olex2 1.2
(compiled 2014.06.23 svn.r2946 for OlexSys, GUI svn.r4855)
;
_cell_angle_alpha 90
_cell_angle_beta 90
_cell_angle_gamma 90
_cell_formula_units_Z 4
_cell_length_a 8.67175(8)
_cell_length_b 14.51053(13)
_cell_length_c 22.1269(2)
_cell_measurement_reflns_used 10577
_cell_measurement_temperature 100(10)
_cell_measurement_theta_max 71.3670
_cell_measurement_theta_min 5.0200
_cell_volume 2784.27(4)
_computing_cell_refinement
;
CrysAlisPro, Agilent Technologies,
Version 1.171.37.34 (release 22-05-2014 CrysAlis171 .NET)
(compiled May 22 2014,16:03:01)
;
_computing_data_collection
;
CrysAlisPro, Agilent Technologies,
Version 1.171.37.34 (release 22-05-2014 CrysAlis171 .NET)
(compiled May 22 2014,16:03:01)
;
_computing_data_reduction
;
CrysAlisPro, Agilent Technologies,
Version 1.171.37.34 (release 22-05-2014 CrysAlis171 .NET)
(compiled May 22 2014,16:03:01)
;
_computing_molecular_graphics 'Olex2 (Dolomanov et al., 2009)'
_computing_publication_material 'Olex2 (Dolomanov et al., 2009)'
_computing_structure_refinement 'ShelXL (Sheldrick, 2008)'
_computing_structure_solution
;
Superflip (Palatinus & Chapuis, 2007;Palatinus & van der Lee, 2008;
Palatinus et al., 2012)
;
_diffrn_ambient_environment air
_diffrn_ambient_temperature 100(10)
_diffrn_detector 'CCD plate'
_diffrn_detector_area_resol_mean 8.0243
_diffrn_detector_type EosS2
_diffrn_measured_fraction_theta_full 0.999
_diffrn_measured_fraction_theta_max 0.992
_diffrn_measurement_details
;
#__ type_ start__ end____ width___ exp.time_
  1 omega  -31.00   63.00   1.0000    1.0000
omega____ theta____ kappa____ phi______ frames
    -       36.7203  -77.0000  -60.0000 94

#__ type_ start__ end____ width___ exp.time_
  2 omega  -31.00   63.00   1.0000    1.0000
omega____ theta____ kappa____ phi______ frames
    -       36.7203  -77.0000 -120.0000 94

#__ type_ start__ end____ width___ exp.time_
  3 omega   20.00  104.00   1.0000    1.0000
omega____ theta____ kappa____ phi______ frames
    -       36.7203   57.0000  -90.0000 84

#__ type_ start__ end____ width___ exp.time_
  4 omega    1.00   76.00   1.0000    1.0000
omega____ theta____ kappa____ phi______ frames
    -       36.7203  -99.0000    0.0000 75

#__ type_ start__ end____ width___ exp.time_
  5 omega  -31.00   53.00   1.0000    1.0000
omega____ theta____ kappa____ phi______ frames
    -       36.7203  -57.0000  -60.0000 84

#__ type_ start__ end____ width___ exp.time_
  6 omega   41.00  126.00   1.0000    7.0000
omega____ theta____ kappa____ phi______ frames
    -      108.0000  -61.0000  -60.0000 85

#__ type_ start__ end____ width___ exp.time_
  7 omega   87.00  178.00   1.0000    7.0000
omega____ theta____ kappa____ phi______ frames
    -      108.0000   30.0000   90.0000 91

#__ type_ start__ end____ width___ exp.time_
  8 omega   39.00  110.00   1.0000    7.0000
omega____ theta____ kappa____ phi______ frames
    -      108.0000  -95.0000 -120.0000 71

#__ type_ start__ end____ width___ exp.time_
  9 omega   38.00   91.00   1.0000    7.0000
omega____ theta____ kappa____ phi______ frames
    -      108.0000  -30.0000  -30.0000 53

#__ type_ start__ end____ width___ exp.time_
 10 omega   38.00  116.00   1.0000    7.0000
omega____ theta____ kappa____ phi______ frames
    -      108.0000 -112.0000 -180.0000 78

#__ type_ start__ end____ width___ exp.time_
 11 omega  101.00  178.00   1.0000    7.0000
omega____ theta____ kappa____ phi______ frames
    -      108.0000  112.0000  -90.0000 77

#__ type_ start__ end____ width___ exp.time_
 12 omega   38.00   91.00   1.0000    7.0000
omega____ theta____ kappa____ phi______ frames
    -      108.0000  -30.0000  -60.0000 53

#__ type_ start__ end____ width___ exp.time_
 13 omega   10.00  104.00   1.0000    1.0000
omega____ theta____ kappa____ phi______ frames
    -       36.7203   77.0000    0.0000 94

#__ type_ start__ end____ width___ exp.time_
 14 omega   57.00  109.00   1.0000    1.0000
omega____ theta____ kappa____ phi______ frames
    -       36.7203  178.0000 -120.0000 52

#__ type_ start__ end____ width___ exp.time_
 15 omega   10.00  104.00   1.0000    1.0000
omega____ theta____ kappa____ phi______ frames
    -       36.7203   77.0000  150.0000 94

#__ type_ start__ end____ width___ exp.time_
 16 omega   91.00  134.00   1.0000    7.0000
omega____ theta____ kappa____ phi______ frames
    -      108.0000   45.0000    0.0000 43
;
_diffrn_measurement_device 'four-circle diffractometer'
_diffrn_measurement_device_type 'SuperNova, Dual, Cu at zero, EosS2'
_diffrn_measurement_method '\w scans'
_diffrn_orient_matrix_UB_11 0.0000334000
_diffrn_orient_matrix_UB_12 0.0850810000
_diffrn_orient_matrix_UB_13 -0.0415935000
_diffrn_orient_matrix_UB_21 0.0042830000
_diffrn_orient_matrix_UB_22 -0.0633522000
_diffrn_orient_matrix_UB_23 -0.0558157000
_diffrn_orient_matrix_UB_31 -0.1777434000
_diffrn_orient_matrix_UB_32 -0.0015434000
_diffrn_orient_matrix_UB_33 -0.0013062000
_diffrn_radiation_monochromator mirror
_diffrn_radiation_probe x-ray
_diffrn_radiation_type CuK\a
_diffrn_radiation_wavelength 1.54184
_diffrn_reflns_av_R_equivalents 0.0322
_diffrn_reflns_av_unetI/netI 0.0309
_diffrn_reflns_Laue_measured_fraction_full 0.999
_diffrn_reflns_Laue_measured_fraction_max 0.992
_diffrn_reflns_limit_h_max 6
_diffrn_reflns_limit_h_min -10
_diffrn_reflns_limit_k_max 16
_diffrn_reflns_limit_k_min -17
_diffrn_reflns_limit_l_max 26
_diffrn_reflns_limit_l_min -26
_diffrn_reflns_number 14789
_diffrn_reflns_point_group_measured_fraction_full 0.959
_diffrn_reflns_point_group_measured_fraction_max 0.940
_diffrn_reflns_theta_full 67.684
_diffrn_reflns_theta_max 71.395
_diffrn_reflns_theta_min 5.027
_diffrn_source 'sealed X-ray tube'
_diffrn_source_type 'SuperNova (Cu) X-ray Source'
_exptl_absorpt_coefficient_mu 0.734
_exptl_absorpt_correction_T_max 1.00000
_exptl_absorpt_correction_T_min 0.24515
_exptl_absorpt_correction_type multi-scan
_exptl_absorpt_process_details
;
CrysAlisPro, Agilent Technologies,
Version 1.171.37.34 (release 22-05-2014 CrysAlis171 .NET)
(compiled May 22 2014,16:03:01)
Empirical absorption correction using spherical harmonics,
 implemented in SCALE3 ABSPACK scaling algorithm.
;
_exptl_crystal_colour 'clear light colourless'
_exptl_crystal_colour_lustre clear
_exptl_crystal_colour_modifier light
_exptl_crystal_colour_primary colourless
_exptl_crystal_density_diffrn 1.155
_exptl_crystal_description block
_exptl_crystal_F_000 1048
_exptl_crystal_size_max 0.14
_exptl_crystal_size_mid 0.12
_exptl_crystal_size_min 0.12
_refine_diff_density_max 0.270
_refine_diff_density_min -0.243
_refine_diff_density_rms 0.039
_refine_ls_abs_structure_details
;
 Flack x determined using 1986 quotients [(I+)-(I-)]/[(I+)+(I-)]
 (Parsons, Flack and Wagner, Acta Cryst. B69 (2013) 249-259).
;
_refine_ls_abs_structure_Flack 0.01(2)
_refine_ls_extinction_method none
_refine_ls_goodness_of_fit_ref 1.051
_refine_ls_hydrogen_treatment constr
_refine_ls_matrix_type full
_refine_ls_number_parameters 326
_refine_ls_number_reflns 5098
_refine_ls_number_restraints 0
_refine_ls_restrained_S_all 1.051
_refine_ls_R_factor_all 0.0344
_refine_ls_R_factor_gt 0.0336
_refine_ls_shift/su_max 0.000
_refine_ls_shift/su_mean 0.000
_refine_ls_structure_factor_coef Fsqd
_refine_ls_weighting_details 'w=1/[\s^2^(Fo^2^)+(0.0522P)^2^+0.6331P] where P=(Fo^2^+2Fc^2^)/3'
_refine_ls_weighting_scheme calc
_refine_ls_wR_factor_gt 0.0886
_refine_ls_wR_factor_ref 0.0892
_reflns_Friedel_coverage 0.670
_reflns_Friedel_fraction_full 0.907
_reflns_Friedel_fraction_max 0.872
_reflns_number_gt 4985
_reflns_number_total 5098
_reflns_threshold_expression 'I > 2\s(I)'
_cod_data_source_file ic6b02114_si_002.cif
_cod_data_source_block compound7
_cod_database_code 4349219
_shelxl_version_number 2014-1
_chemical_oxdiff_formula 'C1 H1 O1 N1 Si1 Mg1'
_shelx_space_group_comment
;
The symmetry employed for this shelxl refinement is uniquely defined
by the following loop, which should always be used as a source of
symmetry information in preference to the above space-group names.
They are only intended as comments.
;
_reflns_odcompleteness_completeness 99.86
_reflns_odcompleteness_iscentric 1
_reflns_odcompleteness_theta 66.97
_olex2_refinement_description
;
1. Fixed Uiso
 At 1.2 times of:
  All C(H) groups
 At 1.5 times of:
  All C(H,H,H) groups
2.a Ternary CH refined with riding coordinates:
 C7(H7), C10(H10), C24(H24), C27(H27)
2.b Aromatic/amide H refined with riding coordinates:
 C2(H2), C3(H3), C4(H4), C15(H15), C19(H19), C20(H20), C21(H21)
2.c Idealised Me refined as rotating group:
 C8(H8A,H8B,H8C), C9(H9A,H9B,H9C), C11(H11A,H11B,H11C), C12(H12A,H12B,H12C),
 C14(H14A,H14B,H14C), C17(H17A,H17B,H17C), C25(H25A,H25B,H25C), C26(H26A,H26B,
 H26C), C28(H28A,H28B,H28C), C29(H29A,H29B,H29C)
;
_olex2_submission_special_instructions 'No special instructions were received'

loop_
_space_group_symop_operation_xyz
'x, y, z'
'-x+1/2, -y, z+1/2'
'x+1/2, -y+1/2, -z'
'-x, y+1/2, -z+1/2'

loop_
_atom_site_label
_atom_site_type_symbol
_atom_site_fract_x
_atom_site_fract_y
_atom_site_fract_z
_atom_site_U_iso_or_equiv
_atom_site_adp_type
_atom_site_occupancy
_atom_site_site_symmetry_order
_atom_site_calc_flag
_atom_site_refinement_flags_posn
Mg1 Mg 0.69105(8) 0.34880(4) 0.42995(3) 0.01271(15) Uani 1 1 d .
N1 N 0.9156(2) 0.31963(13) 0.45248(9) 0.0223(4) Uani 1 1 d .
N2 N 0.9899(2) 0.27428(13) 0.48382(8) 0.0196(4) Uani 1 1 d .
N3 N 1.0695(3) 0.22913(15) 0.51471(10) 0.0352(5) Uani 1 1 d .
N4 N 0.67069(18) 0.32346(11) 0.34093(7) 0.0108(3) Uani 1 1 d .
N5 N 0.67394(18) 0.48705(11) 0.42520(7) 0.0106(3) Uani 1 1 d .
C1 C 0.7002(2) 0.15875(13) 0.31498(9) 0.0140(4) Uani 1 1 d .
C2 C 0.6365(2) 0.07812(15) 0.29121(10) 0.0188(4) Uani 1 1 d .
H2 H 0.6937 0.0239 0.2922 0.023 Uiso 1 1 calc R
C3 C 0.4909(2) 0.07700(15) 0.26635(10) 0.0187(4) Uani 1 1 d .
H3 H 0.4513 0.0230 0.2498 0.022 Uiso 1 1 calc R
C4 C 0.4040(2) 0.15702(15) 0.26620(9) 0.0167(4) Uani 1 1 d .
H4 H 0.3056 0.1561 0.2495 0.020 Uiso 1 1 calc R
C5 C 0.4604(2) 0.23903(14) 0.29043(10) 0.0146(4) Uani 1 1 d .
C6 C 0.6117(2) 0.24020(13) 0.31403(9) 0.0123(4) Uani 1 1 d .
C7 C 0.8608(2) 0.15384(15) 0.34249(10) 0.0173(4) Uani 1 1 d .
H7 H 0.8951 0.2168 0.3511 0.021 Uiso 1 1 calc R
C8 C 0.9762(3) 0.10983(17) 0.29905(12) 0.0264(5) Uani 1 1 d .
H8A H 0.9488 0.0465 0.2924 0.040 Uiso 1 1 calc GR
H8B H 1.0778 0.1130 0.3162 0.040 Uiso 1 1 calc GR
H8C H 0.9747 0.1423 0.2613 0.040 Uiso 1 1 calc GR
C9 C 0.8562(3) 0.10017(15) 0.40236(11) 0.0238(5) Uani 1 1 d .
H9A H 0.7845 0.1290 0.4294 0.036 Uiso 1 1 calc GR
H9B H 0.9570 0.1001 0.4203 0.036 Uiso 1 1 calc GR
H9C H 0.8243 0.0379 0.3948 0.036 Uiso 1 1 calc GR
C10 C 0.3545(2) 0.32200(15) 0.29530(12) 0.0245(5) Uani 1 1 d .
H10 H 0.4186 0.3773 0.2993 0.029 Uiso 1 1 calc R
C11 C 0.2503(3) 0.33418(18) 0.24045(15) 0.0400(7) Uani 1 1 d .
H11A H 0.3124 0.3412 0.2048 0.060 Uiso 1 1 calc GR
H11B H 0.1874 0.3880 0.2458 0.060 Uiso 1 1 calc GR
H11C H 0.1854 0.2810 0.2362 0.060 Uiso 1 1 calc GR
C12 C 0.2572(3) 0.3122(2) 0.35295(15) 0.0402(7) Uani 1 1 d .
H12A H 0.1990 0.2560 0.3511 0.060 Uiso 1 1 calc GR
H12B H 0.1879 0.3636 0.3562 0.060 Uiso 1 1 calc GR
H12C H 0.3239 0.3109 0.3876 0.060 Uiso 1 1 calc GR
C13 C 0.7467(2) 0.38366(13) 0.30688(9) 0.0109(4) Uani 1 1 d .
C14 C 0.7813(3) 0.36076(14) 0.24149(9) 0.0178(4) Uani 1 1 d .
H14A H 0.8385 0.3042 0.2395 0.027 Uiso 1 1 calc GR
H14B H 0.8409 0.4096 0.2238 0.027 Uiso 1 1 calc GR
H14C H 0.6863 0.3540 0.2197 0.027 Uiso 1 1 calc GR
C15 C 0.7970(2) 0.47118(13) 0.32732(8) 0.0117(4) Uani 1 1 d .
H15 H 0.8690 0.5000 0.3026 0.014 Uiso 1 1 calc R
C16 C 0.7547(2) 0.52147(13) 0.37944(9) 0.0112(4) Uani 1 1 d .
C17 C 0.8041(3) 0.62152(13) 0.38144(10) 0.0165(4) Uani 1 1 d .
H17A H 0.7155 0.6604 0.3765 0.025 Uiso 1 1 calc GR
H17B H 0.8763 0.6333 0.3495 0.025 Uiso 1 1 calc GR
H17C H 0.8519 0.6343 0.4197 0.025 Uiso 1 1 calc GR
C18 C 0.4693(2) 0.58950(14) 0.46311(9) 0.0158(4) Uani 1 1 d .
C19 C 0.4105(2) 0.64450(15) 0.50943(10) 0.0192(4) Uani 1 1 d .
H19 H 0.3156 0.6733 0.5043 0.023 Uiso 1 1 calc R
C20 C 0.4908(3) 0.65711(14) 0.56290(10) 0.0193(4) Uani 1 1 d .
H20 H 0.4494 0.6932 0.5936 0.023 Uiso 1 1 calc R
C21 C 0.6330(3) 0.61558(14) 0.57027(10) 0.0179(4) Uani 1 1 d .
H21 H 0.6861 0.6239 0.6064 0.021 Uiso 1 1 calc R
C22 C 0.6986(2) 0.56182(13) 0.52517(9) 0.0134(4) Uani 1 1 d .
C23 C 0.6149(2) 0.54800(13) 0.47106(9) 0.0116(4) Uani 1 1 d .
C24 C 0.8560(2) 0.51793(14) 0.53568(9) 0.0159(4) Uani 1 1 d .
H24 H 0.8943 0.4953 0.4968 0.019 Uiso 1 1 calc R
C25 C 0.8417(3) 0.43539(15) 0.57864(10) 0.0220(5) Uani 1 1 d .
H25A H 0.8068 0.4563 0.6175 0.033 Uiso 1 1 calc GR
H25B H 0.9404 0.4062 0.5829 0.033 Uiso 1 1 calc GR
H25C H 0.7689 0.3921 0.5625 0.033 Uiso 1 1 calc GR
C26 C 0.9738(3) 0.58703(17) 0.56070(11) 0.0249(5) Uani 1 1 d .
H26A H 0.9784 0.6399 0.5347 0.037 Uiso 1 1 calc GR
H26B H 1.0736 0.5585 0.5625 0.037 Uiso 1 1 calc GR
H26C H 0.9432 0.6059 0.6005 0.037 Uiso 1 1 calc GR
C27 C 0.3735(3) 0.57627(16) 0.40623(11) 0.0228(5) Uani 1 1 d .
H27 H 0.4285 0.5335 0.3796 0.027 Uiso 1 1 calc R
C28 C 0.2163(3) 0.5340(2) 0.42164(14) 0.0375(6) Uani 1 1 d .
H28A H 0.2313 0.4779 0.4439 0.056 Uiso 1 1 calc GR
H28B H 0.1613 0.5208 0.3850 0.056 Uiso 1 1 calc GR
H28C H 0.1580 0.5766 0.4456 0.056 Uiso 1 1 calc GR
C29 C 0.3500(3) 0.66695(18) 0.37217(11) 0.0312(6) Uani 1 1 d .
H29A H 0.2968 0.7100 0.3977 0.047 Uiso 1 1 calc GR
H29B H 0.2900 0.6558 0.3364 0.047 Uiso 1 1 calc GR
H29C H 0.4484 0.6920 0.3610 0.047 Uiso 1 1 calc GR

loop_
_atom_site_aniso_label
_atom_site_aniso_U_11
_atom_site_aniso_U_22
_atom_site_aniso_U_33
_atom_site_aniso_U_23
_atom_site_aniso_U_13
_atom_site_aniso_U_12
Mg1 0.0175(3) 0.0105(3) 0.0101(3) 0.0010(2) 0.0024(3) -0.0004(2)
N1 0.0241(9) 0.0231(9) 0.0197(9) 0.0005(8) -0.0071(8) 0.0087(8)
N2 0.0233(9) 0.0191(9) 0.0164(9) -0.0030(8) -0.0039(8) 0.0050(8)
N3 0.0487(13) 0.0289(11) 0.0280(12) 0.0020(9) -0.0165(11) 0.0149(10)
N4 0.0092(7) 0.0111(7) 0.0120(8) -0.0011(6) 0.0005(6) -0.0010(6)
N5 0.0103(7) 0.0115(7) 0.0099(7) -0.0002(6) -0.0007(6) 0.0008(6)
C1 0.0109(9) 0.0164(9) 0.0148(9) -0.0035(8) 0.0032(8) -0.0014(8)
C2 0.0176(9) 0.0156(9) 0.0232(11) -0.0068(9) 0.0035(9) 0.0005(8)
C3 0.0193(10) 0.0175(10) 0.0194(10) -0.0062(8) 0.0009(9) -0.0050(8)
C4 0.0139(9) 0.0200(10) 0.0161(10) -0.0015(8) -0.0022(8) -0.0045(8)
C5 0.0124(9) 0.0150(9) 0.0165(9) 0.0006(8) 0.0007(8) -0.0010(8)
C6 0.0124(9) 0.0128(9) 0.0118(9) -0.0018(7) 0.0033(7) -0.0029(7)
C7 0.0115(9) 0.0165(9) 0.0238(11) -0.0060(9) 0.0002(8) 0.0018(8)
C8 0.0139(9) 0.0260(11) 0.0392(14) -0.0118(11) 0.0047(10) 0.0017(9)
C9 0.0207(10) 0.0216(11) 0.0291(12) 0.0018(9) -0.0056(9) 0.0044(9)
C10 0.0145(9) 0.0159(10) 0.0430(14) -0.0005(10) -0.0072(10) -0.0002(8)
C11 0.0313(13) 0.0228(12) 0.0658(19) 0.0085(12) -0.0263(14) -0.0020(10)
C12 0.0288(13) 0.0333(13) 0.0583(19) -0.0125(13) 0.0112(13) 0.0091(11)
C13 0.0082(8) 0.0149(8) 0.0095(9) 0.0012(7) 0.0004(7) 0.0007(7)
C14 0.0215(10) 0.0193(9) 0.0126(9) -0.0018(8) 0.0043(8) -0.0043(8)
C15 0.0100(8) 0.0138(8) 0.0114(9) 0.0027(7) 0.0013(7) -0.0025(7)
C16 0.0095(8) 0.0113(8) 0.0128(9) 0.0014(7) -0.0037(8) -0.0001(7)
C17 0.0213(10) 0.0125(9) 0.0157(9) 0.0004(7) 0.0008(9) -0.0026(8)
C18 0.0162(9) 0.0146(9) 0.0165(10) -0.0030(8) -0.0020(8) 0.0013(8)
C19 0.0162(9) 0.0182(10) 0.0231(11) -0.0041(9) 0.0001(8) 0.0061(8)
C20 0.0241(11) 0.0174(9) 0.0164(10) -0.0068(8) 0.0040(8) 0.0018(8)
C21 0.0236(10) 0.0179(9) 0.0122(9) -0.0028(8) -0.0012(9) -0.0027(8)
C22 0.0156(9) 0.0123(8) 0.0122(9) 0.0001(7) -0.0013(8) -0.0022(8)
C23 0.0136(9) 0.0102(8) 0.0109(9) -0.0004(7) 0.0009(8) -0.0011(7)
C24 0.0160(9) 0.0192(9) 0.0126(9) -0.0024(8) -0.0019(8) -0.0002(8)
C25 0.0241(11) 0.0242(11) 0.0178(11) 0.0038(9) -0.0033(9) 0.0037(9)
C26 0.0186(10) 0.0290(11) 0.0271(12) -0.0050(10) -0.0049(9) -0.0021(9)
C27 0.0206(11) 0.0247(11) 0.0233(11) -0.0099(9) -0.0083(9) 0.0116(9)
C28 0.0281(13) 0.0390(14) 0.0454(16) -0.0101(12) -0.0146(12) -0.0020(11)
C29 0.0328(13) 0.0372(14) 0.0238(12) -0.0025(11) -0.0074(10) 0.0152(11)

loop_
_atom_type_symbol
_atom_type_description
_atom_type_scat_dispersion_real
_atom_type_scat_dispersion_imag
_atom_type_scat_source
C C 0.0181 0.0091 'International Tables Vol C Tables 4.2.6.8 and 6.1.1.4'
H H 0.0000 0.0000 'International Tables Vol C Tables 4.2.6.8 and 6.1.1.4'
Mg Mg 0.1719 0.1771 'International Tables Vol C Tables 4.2.6.8 and 6.1.1.4'
N N 0.0311 0.0180 'International Tables Vol C Tables 4.2.6.8 and 6.1.1.4'

loop_
_geom_angle_atom_site_label_1
_geom_angle_atom_site_label_2
_geom_angle_atom_site_label_3
_geom_angle
_geom_angle_site_symmetry_1
_geom_angle_site_symmetry_3
N1 Mg1 C13 96.28(7) . .
N1 Mg1 C16 95.42(7) . .
N3 Mg1 N1 103.76(10) 3_456 .
N3 Mg1 N4 117.15(9) 3_456 .
N3 Mg1 N5 124.34(9) 3_456 .
N3 Mg1 C13 142.78(9) 3_456 .
N3 Mg1 C16 150.09(9) 3_456 .
N4 Mg1 N1 106.45(8) . .
N4 Mg1 N5 97.15(7) . .
N4 Mg1 C13 25.77(6) . .
N4 Mg1 C16 77.87(6) . .
N5 Mg1 N1 106.72(8) . .
N5 Mg1 C13 77.46(6) . .
N5 Mg1 C16 26.11(6) . .
C16 Mg1 C13 54.42(6) . .
N2 N1 Mg1 142.48(18) . .
N1 N2 N3 177.8(3) . .
N2 N3 Mg1 176.1(2) . 3_556
C6 N4 Mg1 126.08(13) . .
C13 N4 Mg1 113.05(13) . .
C13 N4 C6 119.56(16) . .
C16 N5 Mg1 112.04(13) . .
C16 N5 C23 119.58(16) . .
C23 N5 Mg1 126.95(13) . .
C2 C1 C6 118.76(18) . .
C2 C1 C7 118.27(18) . .
C6 C1 C7 122.94(17) . .
C3 C2 C1 121.5(2) . .
C2 C3 C4 119.34(19) . .
C3 C4 C5 121.62(18) . .
C4 C5 C6 118.60(18) . .
C4 C5 C10 119.48(19) . .
C6 C5 C10 121.75(18) . .
C1 C6 N4 120.23(17) . .
C1 C6 C5 120.10(18) . .
C5 C6 N4 119.53(17) . .
C1 C7 C8 111.56(18) . .
C1 C7 C9 110.20(17) . .
C8 C7 C9 110.31(19) . .
C5 C10 C11 113.2(2) . .
C5 C10 C12 108.53(19) . .
C11 C10 C12 110.3(2) . .
N4 C13 Mg1 41.17(9) . .
N4 C13 C14 119.72(17) . .
N4 C13 C15 124.12(18) . .
C14 C13 Mg1 156.91(14) . .
C15 C13 Mg1 84.54(11) . .
C15 C13 C14 116.15(17) . .
C16 C15 C13 130.06(18) . .
N5 C16 Mg1 41.85(9) . .
N5 C16 C15 124.38(17) . .
N5 C16 C17 119.16(18) . .
C15 C16 Mg1 85.11(11) . .
C15 C16 C17 116.46(17) . .
C17 C16 Mg1 154.48(14) . .
C19 C18 C23 118.66(19) . .
C19 C18 C27 118.76(19) . .
C23 C18 C27 122.59(18) . .
C20 C19 C18 121.31(19) . .
C21 C20 C19 119.45(19) . .
C20 C21 C22 121.7(2) . .
C21 C22 C23 118.54(19) . .
C21 C22 C24 119.47(18) . .
C23 C22 C24 121.98(18) . .
C18 C23 N5 119.54(18) . .
C18 C23 C22 120.31(18) . .
C22 C23 N5 120.05(17) . .
C22 C24 C25 110.41(17) . .
C22 C24 C26 112.23(17) . .
C25 C24 C26 109.89(18) . .
C18 C27 C28 110.6(2) . .
C18 C27 C29 111.85(19) . .
C29 C27 C28 109.6(2) . .

loop_
_geom_bond_atom_site_label_1
_geom_bond_atom_site_label_2
_geom_bond_distance
_geom_bond_site_symmetry_2
Mg1 N1 2.054(2) .
Mg1 N3 1.972(2) 3_456
Mg1 N4 2.0116(18) .
Mg1 N5 2.0143(17) .
Mg1 C13 2.811(2) .
Mg1 C16 2.799(2) .
N1 N2 1.153(3) .
N2 N3 1.172(3) .
N3 Mg1 1.972(2) 3_556
N4 C6 1.441(2) .
N4 C13 1.329(3) .
N5 C16 1.329(3) .
N5 C23 1.440(2) .
C1 C2 1.397(3) .
C1 C6 1.410(3) .
C1 C7 1.521(3) .
C2 C3 1.378(3) .
C3 C4 1.384(3) .
C4 C5 1.394(3) .
C5 C6 1.412(3) .
C5 C10 1.518(3) .
C7 C8 1.528(3) .
C7 C9 1.537(3) .
C10 C11 1.524(3) .
C10 C12 1.536(4) .
C13 C14 1.515(3) .
C13 C15 1.417(3) .
C15 C16 1.413(3) .
C16 C17 1.514(3) .
C18 C19 1.395(3) .
C18 C23 1.410(3) .
C18 C27 1.520(3) .
C19 C20 1.385(3) .
C20 C21 1.382(3) .
C21 C22 1.389(3) .
C22 C23 1.415(3) .
C22 C24 1.524(3) .
C24 C25 1.534(3) .
C24 C26 1.535(3) .
C27 C28 1.533(4) .
C27 C29 1.530(3) .
